data_4032002
loop_
_publ_author_name
'Mukherjee, Prasun'
'Das, Asish R.'

_publ_section_title
;
 Diastereoselective Synthesis of Structurally and Stereochemically
 Diversified 2-Oxa-7-azabicyclo[4.1.0]hept-3-enyl Carboxylates and Their
 Potential Application toward the Synthesis of Functionalized
 Pyranooxazolone and Pyrrole Derivatives through Skeletal Transformations.
;
_journal_issue 13
_journal_name_full 'The Journal of organic chemistry'
_journal_page_first 5513
_journal_page_last 5524
_journal_paper_doi 10.1021/acs.joc.6b00849
_journal_volume 81
_journal_year 2016
_chemical_formula_moiety 'C17 H16 N2 O3'
_chemical_formula_sum 'C17 H16 N2 O3'
_chemical_formula_weight 297.33
_chemical_name_systematic
; 
 ? 
;
_space_group_IT_number 4
_symmetry_cell_setting monoclinic
_symmetry_space_group_name_Hall 'P 2yb'
_symmetry_space_group_name_H-M 'P 1 21 1'
_atom_sites_solution_hydrogens geom
_atom_sites_solution_primary direct
_atom_sites_solution_secondary difmap
_audit_creation_method SHELXL-97
_cell_angle_alpha 90.00
_cell_angle_beta 104.558(2)
_cell_angle_gamma 90.00
_cell_formula_units_Z 4
_cell_length_a 10.3945(6)
_cell_length_b 14.2510(8)
_cell_length_c 10.8994(5)
_cell_measurement_reflns_used 7597
_cell_measurement_temperature 296(2)
_cell_measurement_theta_max 31.00
_cell_measurement_theta_min 2.40
_cell_volume 1562.71(15)
_computing_cell_refinement 'Bruker SAINT'
_computing_data_collection 'Bruker APEX2'
_computing_data_reduction 'Bruker SAINT'
_computing_molecular_graphics 'Bruker SHELXTL'
_computing_publication_material 'Bruker SHELXTL'
_computing_structure_refinement 'SHELXL-97 (Sheldrick, 2008)'
_computing_structure_solution 'SHELXS-97 (Sheldrick, 2008)'
_diffrn_ambient_temperature 296(2)
_diffrn_measured_fraction_theta_full 0.969
_diffrn_measured_fraction_theta_max 0.969
_diffrn_measurement_device_type 'Bruker APEX-II CCD'
_diffrn_measurement_method '\f and \w scans'
_diffrn_radiation_monochromator graphite
_diffrn_radiation_source 'fine-focus sealed tube'
_diffrn_radiation_type MoK\a
_diffrn_radiation_wavelength 0.71073
_diffrn_reflns_av_R_equivalents 0.0264
_diffrn_reflns_av_sigmaI/netI 0.0369
_diffrn_reflns_limit_h_max 18
_diffrn_reflns_limit_h_min -18
_diffrn_reflns_limit_k_max 21
_diffrn_reflns_limit_k_min -24
_diffrn_reflns_limit_l_max 18
_diffrn_reflns_limit_l_min -16
_diffrn_reflns_number 28361
_diffrn_reflns_theta_full 37.99
_diffrn_reflns_theta_max 37.99
_diffrn_reflns_theta_min 1.93
_exptl_absorpt_coefficient_mu 0.088
_exptl_crystal_colour colourless
_exptl_crystal_density_diffrn 1.264
_exptl_crystal_density_method 'not measured'
_exptl_crystal_description granular
_exptl_crystal_F_000 628
_refine_diff_density_max 0.338
_refine_diff_density_min -0.208
_refine_diff_density_rms 0.043
_refine_ls_abs_structure_details 'Flack H D (1983), Acta Cryst. A39, 876-881'
_refine_ls_abs_structure_Flack 1.4(9)
_refine_ls_extinction_method none
_refine_ls_goodness_of_fit_ref 0.830
_refine_ls_hydrogen_treatment mixed
_refine_ls_matrix_type full
_refine_ls_number_parameters 399
_refine_ls_number_reflns 12513
_refine_ls_number_restraints 1
_refine_ls_restrained_S_all 0.830
_refine_ls_R_factor_all 0.0905
_refine_ls_R_factor_gt 0.0538
_refine_ls_shift/su_max 0.001
_refine_ls_shift/su_mean 0.000
_refine_ls_structure_factor_coef Fsqd
_refine_ls_weighting_details 'calc w=1/[\s^2^(Fo^2^)+(0.1646P)^2^+0.0154P] where P=(Fo^2^+2Fc^2^)/3'
_refine_ls_weighting_scheme calc
_refine_ls_wR_factor_gt 0.1613
_refine_ls_wR_factor_ref 0.2075
_reflns_number_gt 7884
_reflns_number_total 12513
_reflns_threshold_expression >2sigma(I)
_cod_data_source_file jo6b00849_si_004.cif
_cod_data_source_block ardpmptsa_0m
_cod_depositor_comments
;
The following automatic conversions were performed:

'_symmetry_cell_setting' value 'Monoclinic' changed to 'monoclinic'
according to
/usr/data/users/saulius/crontab/automatic-downloads/current/ACS/lib/dictionaries/cif_core.dic
dictionary named 'cif_core.dic' version 2.4.2 from 2011-04-26.

Automatic conversion script
Id: cif_fix_values 4268 2015-11-12 08:31:59Z antanas 
;
_cod_original_cell_volume 1562.71(14)
_cod_original_sg_symbol_H-M 'P 21'
_cod_database_code 4032002

loop_
_symmetry_equiv_pos_as_xyz
'x, y, z'
'-x, y+1/2, -z'

loop_
_atom_site_label
_atom_site_type_symbol
_atom_site_fract_x
_atom_site_fract_y
_atom_site_fract_z
_atom_site_U_iso_or_equiv
_atom_site_adp_type
_atom_site_occupancy
_atom_site_symmetry_multiplicity
_atom_site_calc_flag
_atom_site_refinement_flags
O1 O 0.01703(18) 0.02702(16) 0.37799(19) 0.0702(5) Uani 1 1 d .
O2 O -0.12440(18) 0.1474(2) 0.3355(3) 0.0869(7) Uani 1 1 d .
O3 O 0.29552(13) 0.39100(10) 0.44298(13) 0.0454(3) Uani 1 1 d .
O4 O 0.31872(17) 0.41364(12) 0.81972(16) 0.0557(4) Uani 1 1 d .
O5 O 0.2479(4) 0.30888(19) 0.9373(3) 0.1221(13) Uani 1 1 d .
O6 O 0.75722(15) 0.17542(13) 0.97414(17) 0.0634(5) Uani 1 1 d .
C13 C 0.39185(16) 0.20265(14) 0.27116(19) 0.0431(3) Uani 1 1 d .
H12 H 0.3576 0.2495 0.2126 0.052 Uiso 1 1 calc R
C12 C 0.31765(11) 0.16911(10) 0.35170(13) 0.0294(2) Uani 1 1 d .
C2 C 0.17884(11) 0.20479(10) 0.34422(13) 0.0285(2) Uani 1 1 d .
H2 H 0.1627 0.2031 0.4290 0.034 Uiso 1 1 calc R
C3 C 0.14874(13) 0.30142(10) 0.28963(14) 0.0322(3) Uani 1 1 d .
C15 C 0.56879(18) 0.09600(19) 0.3647(2) 0.0566(5) Uani 1 1 d .
H14 H 0.6529 0.0718 0.3691 0.068 Uiso 1 1 calc R
C14 C 0.51788(19) 0.16575(18) 0.2786(3) 0.0571(5) Uani 1 1 d .
H13 H 0.5678 0.1883 0.2251 0.069 Uiso 1 1 calc R
C8 C 0.21283(14) 0.38627(12) 0.33900(15) 0.0346(3) Uani 1 1 d .
C7 C 0.1750(2) 0.47248(14) 0.2567(2) 0.0518(4) Uani 1 1 d .
H11 H 0.2355 0.4784 0.2023 0.062 Uiso 1 1 calc R
H10 H 0.1864 0.5275 0.3108 0.062 Uiso 1 1 calc R
C6 C 0.0327(3) 0.47101(17) 0.1740(2) 0.0598(6) Uani 1 1 d .
H9 H -0.0284 0.4783 0.2275 0.072 Uiso 1 1 calc R
H8 H 0.0199 0.5238 0.1160 0.072 Uiso 1 1 calc R
C11 C -0.0558(4) -0.0143(4) 0.4617(4) 0.1106(16) Uani 1 1 d .
H5 H -0.0545 0.0277 0.5308 0.166 Uiso 1 1 calc R
H4 H -0.0151 -0.0727 0.4943 0.166 Uiso 1 1 calc R
H3 H -0.1461 -0.0254 0.4156 0.166 Uiso 1 1 calc R
C10 C -0.02876(16) 0.10747(18) 0.3250(2) 0.0498(4) Uani 1 1 d .
C1 C 0.06597(13) 0.14479(12) 0.24883(15) 0.0344(3) Uani 1 1 d .
N1 N 0.00215(15) 0.21134(13) 0.15174(16) 0.0480(4) Uani 1 1 d .
H1 H -0.0581 0.1968 0.0847 0.058 Uiso 1 1 calc R
C4 C 0.04907(14) 0.29838(12) 0.17997(15) 0.0374(3) Uani 1 1 d .
C16 C 0.49561(19) 0.06198(16) 0.4444(2) 0.0494(4) Uani 1 1 d .
H15 H 0.5297 0.0144 0.5018 0.059 Uiso 1 1 calc R
C17 C 0.37036(15) 0.09920(13) 0.43844(16) 0.0394(3) Uani 1 1 d .
H16 H 0.3215 0.0770 0.4931 0.047 Uiso 1 1 calc R
C5 C 0.0002(2) 0.38095(16) 0.09843(19) 0.0497(4) Uani 1 1 d .
H5A H -0.0952 0.3761 0.0644 0.060 Uiso 1 1 calc R
H5B H 0.0414 0.3821 0.0279 0.060 Uiso 1 1 calc R
C9 C 0.12061(17) 0.06563(14) 0.19013(17) 0.0427(3) Uani 1 1 d .
N2 N 0.1596(2) 0.00460(18) 0.1433(2) 0.0691(6) Uani 1 1 d .
C28 C 0.2828(3) 0.48883(19) 0.8960(3) 0.0644(6) Uani 1 1 d .
H20 H 0.1879 0.4909 0.8823 0.097 Uiso 1 1 calc R
H21 H 0.3138 0.5478 0.8718 0.097 Uiso 1 1 calc R
H19 H 0.3230 0.4772 0.9841 0.097 Uiso 1 1 calc R
C27 C 0.2957(2) 0.32891(16) 0.8524(2) 0.0526(4) Uani 1 1 d .
C18 C 0.34284(18) 0.25221(13) 0.77167(18) 0.0415(3) Uani 1 1 d .
C19 C 0.46142(16) 0.19574(13) 0.86409(15) 0.0387(3) Uani 1 1 d .
H18 H 0.4744 0.2197 0.9506 0.046 Uiso 1 1 calc R
C29 C 0.43816(15) 0.09087(13) 0.86383(16) 0.0383(3) Uani 1 1 d .
C34 C 0.4698(2) 0.03320(16) 0.7729(2) 0.0486(4) Uani 1 1 d .
H32 H 0.5081 0.0586 0.7119 0.058 Uiso 1 1 calc R
C33 C 0.4442(3) -0.06244(19) 0.7733(3) 0.0639(6) Uani 1 1 d .
H31 H 0.4639 -0.1005 0.7111 0.077 Uiso 1 1 calc R
C32 C 0.3899(3) -0.10165(19) 0.8645(3) 0.0704(7) Uani 1 1 d .
H30 H 0.3734 -0.1658 0.8642 0.085 Uiso 1 1 calc R
N4 N 0.39971(15) 0.28706(13) 0.67226(14) 0.0441(3) Uani 1 1 d .
H17 H 0.3548 0.3126 0.6033 0.053 Uiso 1 1 calc R
C21 C 0.53231(16) 0.27426(13) 0.70194(16) 0.0394(3) Uani 1 1 d .
C22 C 0.6190(2) 0.31019(17) 0.6223(2) 0.0511(4) Uani 1 1 d .
H23 H 0.6362 0.3765 0.6387 0.061 Uiso 1 1 calc R
H22 H 0.5744 0.3026 0.5333 0.061 Uiso 1 1 calc R
C23 C 0.7497(2) 0.2563(2) 0.6528(3) 0.0593(5) Uani 1 1 d .
H24 H 0.7345 0.1936 0.6173 0.071 Uiso 1 1 calc R
H25 H 0.8121 0.2876 0.6137 0.071 Uiso 1 1 calc R
C24 C 0.80947(19) 0.24934(17) 0.7949(3) 0.0564(5) Uani 1 1 d .
H27 H 0.8867 0.2086 0.8100 0.068 Uiso 1 1 calc R
H26 H 0.8397 0.3111 0.8269 0.068 Uiso 1 1 calc R
C25 C 0.71494(17) 0.21223(14) 0.86876(19) 0.0468(4) Uani 1 1 d .
C20 C 0.57691(16) 0.22611(13) 0.81232(17) 0.0405(3) Uani 1 1 d .
C31 C 0.3604(3) -0.04471(19) 0.9563(3) 0.0631(6) Uani 1 1 d .
H29 H 0.3254 -0.0709 1.0191 0.076 Uiso 1 1 calc R
C30 C 0.3826(2) 0.05068(16) 0.9554(2) 0.0505(4) Uani 1 1 d .
H28 H 0.3602 0.0886 1.0164 0.061 Uiso 1 1 calc R
C26 C 0.2257(2) 0.19333(18) 0.7163(2) 0.0545(5) Uani 1 1 d .
N3 N 0.1331(3) 0.1517(2) 0.6695(3) 0.0857(8) Uani 1 1 d .

loop_
_atom_site_aniso_label
_atom_site_aniso_U_11
_atom_site_aniso_U_22
_atom_site_aniso_U_33
_atom_site_aniso_U_23
_atom_site_aniso_U_13
_atom_site_aniso_U_12
O1 0.0636(9) 0.0793(13) 0.0697(11) 0.0269(10) 0.0205(8) -0.0147(8)
O2 0.0494(8) 0.1041(18) 0.1188(18) -0.0048(15) 0.0429(10) -0.0053(10)
O3 0.0490(6) 0.0351(6) 0.0416(6) -0.0014(5) -0.0079(5) -0.0028(5)
O4 0.0747(9) 0.0427(8) 0.0524(8) -0.0071(6) 0.0212(7) -0.0015(6)
O5 0.213(3) 0.0630(14) 0.140(2) 0.0139(15) 0.135(3) 0.0254(17)
O6 0.0506(7) 0.0631(10) 0.0581(9) 0.0216(8) -0.0208(6) -0.0136(7)
C13 0.0388(6) 0.0432(9) 0.0495(9) 0.0064(7) 0.0151(7) 0.0022(6)
C12 0.0258(4) 0.0284(6) 0.0307(6) -0.0019(5) 0.0006(4) 0.0003(4)
C2 0.0244(4) 0.0305(6) 0.0274(5) 0.0001(5) 0.0004(4) 0.0000(4)
C3 0.0293(5) 0.0304(6) 0.0314(6) 0.0011(5) -0.0024(4) 0.0031(4)
C15 0.0346(7) 0.0639(13) 0.0694(13) -0.0072(11) 0.0092(8) 0.0133(8)
C14 0.0412(8) 0.0623(13) 0.0748(14) 0.0016(11) 0.0272(9) 0.0025(8)
C8 0.0345(5) 0.0309(7) 0.0342(6) 0.0017(5) 0.0009(5) 0.0022(5)
C7 0.0643(10) 0.0330(8) 0.0493(10) 0.0079(7) -0.0019(8) -0.0002(7)
C6 0.0732(13) 0.0410(10) 0.0520(11) 0.0067(9) -0.0092(10) 0.0172(9)
C11 0.103(2) 0.144(4) 0.087(2) 0.041(3) 0.0283(19) -0.054(3)
C10 0.0345(7) 0.0637(12) 0.0505(10) -0.0046(9) 0.0094(7) -0.0174(7)
C1 0.0289(5) 0.0364(7) 0.0342(6) 0.0003(6) 0.0006(5) -0.0050(5)
N1 0.0401(6) 0.0458(9) 0.0439(7) 0.0029(6) -0.0160(5) -0.0053(6)
C4 0.0325(6) 0.0395(8) 0.0342(6) 0.0030(6) -0.0029(5) 0.0031(5)
C16 0.0444(8) 0.0488(10) 0.0485(9) 0.0009(8) -0.0006(7) 0.0183(7)
C17 0.0375(6) 0.0400(8) 0.0375(7) 0.0050(6) 0.0034(5) 0.0087(6)
C5 0.0510(8) 0.0467(10) 0.0409(8) 0.0081(8) -0.0078(7) 0.0094(7)
C9 0.0429(7) 0.0424(9) 0.0394(8) -0.0089(7) 0.0037(6) -0.0114(6)
N2 0.0745(12) 0.0602(13) 0.0708(13) -0.0291(11) 0.0150(10) -0.0088(10)
C28 0.0802(15) 0.0475(12) 0.0662(14) -0.0121(11) 0.0195(12) 0.0085(10)
C27 0.0606(10) 0.0457(10) 0.0561(11) 0.0040(9) 0.0233(9) 0.0115(8)
C18 0.0457(7) 0.0381(8) 0.0378(7) 0.0012(6) 0.0051(6) 0.0063(6)
C19 0.0450(7) 0.0369(8) 0.0289(6) 0.0003(5) -0.0007(5) 0.0014(6)
C29 0.0376(6) 0.0389(8) 0.0361(7) 0.0020(6) 0.0047(5) 0.0013(5)
C34 0.0579(10) 0.0450(10) 0.0429(9) -0.0015(7) 0.0127(8) 0.0039(7)
C33 0.0781(14) 0.0430(11) 0.0722(15) -0.0087(11) 0.0222(12) 0.0033(10)
C32 0.0758(14) 0.0399(11) 0.096(2) 0.0014(12) 0.0220(14) -0.0066(10)
N4 0.0445(7) 0.0501(9) 0.0342(6) 0.0072(6) 0.0035(5) 0.0123(6)
C21 0.0422(7) 0.0363(8) 0.0347(7) 0.0021(6) 0.0005(6) 0.0026(6)
C22 0.0544(9) 0.0502(11) 0.0472(9) 0.0123(8) 0.0102(8) 0.0029(8)
C23 0.0503(9) 0.0644(14) 0.0632(13) 0.0059(11) 0.0144(9) 0.0032(9)
C24 0.0403(8) 0.0511(12) 0.0703(14) 0.0090(10) -0.0001(8) -0.0065(7)
C25 0.0425(7) 0.0392(9) 0.0472(9) 0.0053(7) -0.0101(6) -0.0074(6)
C20 0.0396(6) 0.0388(8) 0.0360(7) 0.0053(6) -0.0036(6) -0.0021(6)
C31 0.0629(11) 0.0551(13) 0.0767(16) 0.0109(12) 0.0277(12) -0.0075(10)
C30 0.0523(9) 0.0516(11) 0.0506(10) 0.0026(9) 0.0186(8) -0.0013(8)
C26 0.0461(8) 0.0597(13) 0.0512(10) 0.0061(10) 0.0000(8) 0.0033(8)
N3 0.0647(12) 0.095(2) 0.0800(16) 0.0091(16) -0.0130(11) -0.0196(13)

loop_
_atom_type_symbol
_atom_type_description
_atom_type_scat_dispersion_real
_atom_type_scat_dispersion_imag
_atom_type_scat_source
C C 0.0033 0.0016 'International Tables Vol C Tables 4.2.6.8 and 6.1.1.4'
H H 0.0000 0.0000 'International Tables Vol C Tables 4.2.6.8 and 6.1.1.4'
N N 0.0061 0.0033 'International Tables Vol C Tables 4.2.6.8 and 6.1.1.4'
O O 0.0106 0.0060 'International Tables Vol C Tables 4.2.6.8 and 6.1.1.4'

loop_
_geom_angle_atom_site_label_1
_geom_angle_atom_site_label_2
_geom_angle_atom_site_label_3
_geom_angle
C10 O1 C11 116.2(3)
C27 O4 C28 115.78(19)
C12 C13 C14 119.70(18)
C12 C13 H12 120.1
C14 C13 H12 120.1
C17 C12 C13 119.35(13)
C17 C12 C2 119.07(13)
C13 C12 C2 121.55(13)
C3 C2 C12 115.50(11)
C3 C2 C1 100.74(10)
C12 C2 C1 112.83(12)
C3 C2 H2 109.1
C12 C2 H2 109.1
C1 C2 H2 109.1
C4 C3 C8 122.47(14)
C4 C3 C2 110.66(13)
C8 C3 C2 126.86(12)
C16 C15 C14 120.31(16)
C16 C15 H14 119.8
C14 C15 H14 119.8
C15 C14 C13 120.37(19)
C15 C14 H13 119.8
C13 C14 H13 119.8
O3 C8 C3 122.96(15)
O3 C8 C7 120.97(16)
C3 C8 C7 116.07(13)
C8 C7 C6 114.03(17)
C8 C7 H11 108.7
C6 C7 H11 108.7
C8 C7 H10 108.7
C6 C7 H10 108.7
H11 C7 H10 107.6
C5 C6 C7 112.48(17)
C5 C6 H9 109.1
C7 C6 H9 109.1
C5 C6 H8 109.1
C7 C6 H8 109.1
H9 C6 H8 107.8
O1 C11 H5 109.5
O1 C11 H4 109.5
H5 C11 H4 109.5
O1 C11 H3 109.5
H5 C11 H3 109.5
H4 C11 H3 109.5
O2 C10 O1 126.9(2)
O2 C10 C1 123.9(2)
O1 C10 C1 109.19(17)
N1 C1 C9 109.75(15)
N1 C1 C10 112.54(14)
C9 C1 C10 109.77(16)
N1 C1 C2 104.47(12)
C9 C1 C2 112.89(12)
C10 C1 C2 107.35(13)
C4 N1 C1 111.36(13)
C4 N1 H1 124.3
C1 N1 H1 124.3
N1 C4 C3 112.39(14)
N1 C4 C5 123.10(15)
C3 C4 C5 124.48(16)
C15 C16 C17 119.62(19)
C15 C16 H15 120.2
C17 C16 H15 120.2
C12 C17 C16 120.64(17)
C12 C17 H16 119.7
C16 C17 H16 119.7
C4 C5 C6 110.47(15)
C4 C5 H5A 109.6
C6 C5 H5A 109.6
C4 C5 H5B 109.6
C6 C5 H5B 109.6
H5A C5 H5B 108.1
N2 C9 C1 178.4(2)
O4 C28 H20 109.5
O4 C28 H21 109.5
H20 C28 H21 109.5
O4 C28 H19 109.5
H20 C28 H19 109.5
H21 C28 H19 109.5
O5 C27 O4 125.3(2)
O5 C27 C18 121.5(2)
O4 C27 C18 113.11(18)
N4 C18 C26 109.82(16)
N4 C18 C27 115.33(16)
C26 C18 C27 106.58(17)
N4 C18 C19 104.43(14)
C26 C18 C19 113.42(16)
C27 C18 C19 107.44(15)
C20 C19 C29 115.04(15)
C20 C19 C18 100.34(13)
C29 C19 C18 113.46(14)
C20 C19 H18 109.2
C29 C19 H18 109.2
C18 C19 H18 109.2
C34 C29 C30 118.83(18)
C34 C29 C19 121.28(16)
C30 C29 C19 119.89(17)
C29 C34 C33 119.9(2)
C29 C34 H32 120.0
C33 C34 H32 120.0
C32 C33 C34 120.9(2)
C32 C33 H31 119.6
C34 C33 H31 119.6
C33 C32 C31 119.4(2)
C33 C32 H30 120.3
C31 C32 H30 120.3
C21 N4 C18 111.09(14)
C21 N4 H17 124.5
C18 N4 H17 124.5
N4 C21 C20 112.41(16)
N4 C21 C22 123.06(16)
C20 C21 C22 124.53(16)
C21 C22 C23 109.66(17)
C21 C22 H23 109.7
C23 C22 H23 109.7
C21 C22 H22 109.7
C23 C22 H22 109.7
H23 C22 H22 108.2
C24 C23 C22 111.6(2)
C24 C23 H24 109.3
C22 C23 H24 109.3
C24 C23 H25 109.3
C22 C23 H25 109.3
H24 C23 H25 108.0
C25 C24 C23 114.27(17)
C25 C24 H27 108.7
C23 C24 H27 108.7
C25 C24 H26 108.7
C23 C24 H26 108.7
H27 C24 H26 107.6
O6 C25 C20 122.89(19)
O6 C25 C24 120.98(17)
C20 C25 C24 116.07(16)
C21 C20 C25 122.25(17)
C21 C20 C19 110.37(14)
C25 C20 C19 127.33(16)
C30 C31 C32 120.4(2)
C30 C31 H29 119.8
C32 C31 H29 119.8
C31 C30 C29 120.6(2)
C31 C30 H28 119.7
C29 C30 H28 119.7
N3 C26 C18 176.5(3)

loop_
_geom_bond_atom_site_label_1
_geom_bond_atom_site_label_2
_geom_bond_distance
O1 C10 1.318(3)
O1 C11 1.450(3)
O2 C10 1.176(3)
O3 C8 1.2402(19)
O4 C27 1.298(3)
O4 C28 1.462(3)
O5 C27 1.190(3)
O6 C25 1.238(2)
C13 C12 1.391(2)
C13 C14 1.395(2)
C13 H12 0.9300
C12 C17 1.388(2)
C12 C2 1.5126(17)
C2 C3 1.502(2)
C2 C1 1.6048(19)
C2 H2 0.9800
C3 C4 1.372(2)
C3 C8 1.420(2)
C15 C16 1.378(3)
C15 C14 1.378(4)
C15 H14 0.9300
C14 H13 0.9300
C8 C7 1.514(2)
C7 C6 1.527(3)
C7 H11 0.9700
C7 H10 0.9700
C6 C5 1.516(3)
C6 H9 0.9700
C6 H8 0.9700
C11 H5 0.9600
C11 H4 0.9600
C11 H3 0.9600
C10 C1 1.534(2)
C1 N1 1.451(2)
C1 C9 1.479(2)
N1 C4 1.340(2)
N1 H1 0.8600
C4 C5 1.485(2)
C16 C17 1.392(2)
C16 H15 0.9300
C17 H16 0.9300
C5 H5A 0.9700
C5 H5B 0.9700
C9 N2 1.134(3)
C28 H20 0.9600
C28 H21 0.9600
C28 H19 0.9600
C27 C18 1.557(3)
C18 N4 1.446(2)
C18 C26 1.477(3)
C18 C19 1.599(2)
C19 C20 1.512(2)
C19 C29 1.514(3)
C19 H18 0.9800
C29 C34 1.389(3)
C29 C30 1.396(3)
C34 C33 1.389(4)
C34 H32 0.9300
C33 C32 1.378(4)
C33 H31 0.9300
C32 C31 1.382(4)
C32 H30 0.9300
N4 C21 1.347(2)
N4 H17 0.8600
C21 C20 1.361(2)
C21 C22 1.490(3)
C22 C23 1.524(3)
C22 H23 0.9700
C22 H22 0.9700
C23 C24 1.520(4)
C23 H24 0.9700
C23 H25 0.9700
C24 C25 1.514(3)
C24 H27 0.9700
C24 H26 0.9700
C25 C20 1.426(2)
C31 C30 1.379(4)
C31 H29 0.9300
C30 H28 0.9300
C26 N3 1.137(3)
